data_3000295
loop_
_publ_author_name
'Selter, Sebastian'
'Shemerliuk, Yuliia'
'Buechner, Bernd'
'Aswartham, Saicharan'

_publ_section_title
;
 Crystal Growth of the Quasi-2D Quarternary Compound Ag Cr P2 S6 by
 Chemical Vapor Transport
;
_journal_name_full
;
Crystals
;
_journal_page_first 500
_journal_paper_doi 10.3390/cryst11050500
_journal_volume 11
_journal_year 2021
_chemical_absolute_configuration .
_chemical_formula_analytical 'Ag1.03(2) Cr1.06(2) P2.03(2) S5.88(1)'
_chemical_formula_structural 'Ag1 Cr1 P2 S6'
_chemical_formula_sum 'Ag Cr P2 S6'
_chemical_formula_weight 414.2
_chemical_name_common 'Silver chromium diphosphorus hexasulfide'
_chemical_name_systematic 'Silver chromium diphosphorus hexasulfide'
_space_group_IT_number 13
_space_group_name_Hall '-P 2ya'
_space_group_name_H-M_alt 'P 1 2/a 1'
_symmetry_cell_setting monoclinic
_symmetry_Int_Tables_number 13
_symmetry_space_group_name_Hall '-P 2ya'
_symmetry_space_group_name_H-M 'P 1 2/a 1'
_cell_angle_alpha 90
_cell_angle_beta 106.0425(19)
_cell_angle_gamma 90
_cell_formula_units_Z 2
_cell_length_a 5.88318(13)
_cell_length_b 10.6214(2)
_cell_length_c 6.7450(3)
_cell_measurement_temperature 293
_cell_volume 405.07(2)
_diffrn_ambient_temperature 293
_diffrn_detector 'one-dimensional silicon strip detector'
_diffrn_detector_type 'MYTHEN 1K'
_diffrn_measurement_device 'two-circle transmission diffractometer'
_diffrn_measurement_device_type 'STOE STADI P'
_diffrn_radiation_monochromator 'Ge 111'
_diffrn_radiation_probe x-ray
_diffrn_radiation_type 'Cu K\a~1~'
_diffrn_radiation_wavelength 1.54059
_exptl_absorpt_coefficient_mu 48.464
_exptl_crystal_density_diffrn 3.3957
_exptl_crystal_F_000 0
_pd_char_colour dark_gray
_pd_instr_location 'STOE STADI P Cu K\a~1~ diffractometer, IFW Dresden, Dresden (Germany)'
_pd_meas_2theta_range_inc 0.03
_pd_meas_2theta_range_max 120.130
_pd_meas_2theta_range_min 10.000
_pd_meas_number_of_points 3672
_pd_proc_2theta_range_inc 0.03
_pd_proc_2theta_range_max 120.13
_pd_proc_2theta_range_min 10
_pd_proc_ls_background_function '12 Legendre polynoms'
_pd_proc_ls_pref_orient_corr 'March & Dollase'
_pd_proc_ls_profile_function Pseudo-Voigt
_pd_proc_ls_prof_R_factor 0.0208
_pd_proc_ls_prof_wR_expected 0.0146
_pd_proc_ls_prof_wR_factor 0.0311
_refine_ls_goodness_of_fit_all 2.13
_refine_ls_number_constraints 0
_refine_ls_number_parameters 47
_refine_ls_number_restraints 0
_refine_ls_R_factor_all 0.0545
_refine_ls_R_factor_gt 0.0523
_refine_ls_shift/su_max 0.0496
_refine_ls_shift/su_mean 0.0131
_refine_ls_weighting_scheme sigma
_refine_ls_wR_factor_all 0.0569
_refine_ls_wR_factor_gt 0.0567
_cod_data_source_file AgCrP2S6_Rietveld_Selter.cif
_cod_data_source_block I
_cod_depositor_comments
;
The following automatic conversions were performed:

data item '_journal_paper_doi' value
'https://doi.org/10.3390/cryst11050500' was changed to
'10.3390/cryst11050500'.

Automatic conversion script
Id: cif_fix_values 8369 2020-08-20 11:38:08Z andrius 

 Releasing structure 3000295 into public domain as published material.
;
_cod_original_formula_sum 'Ag1 Cr1 P2 S6'
_cod_database_code 3000295

loop_
_space_group_symop_id
_space_group_symop_operation_xyz
1 x,y,z
2 -x+1/2,y,-z
3 -x,-y,-z
4 x+1/2,-y,z

loop_
_atom_site_label
_atom_site_type_symbol
_atom_site_fract_x
_atom_site_fract_y
_atom_site_fract_z
_atom_site_adp_type
_atom_site_U_iso_or_equiv
_atom_site_site_symmetry_multiplicity
_atom_site_occupancy
_atom_site_calc_flag
_atom_site_refinement_flags
_atom_site_disorder_assembly
_atom_site_disorder_group
S1 S -0.0208(7) 0.2309(5) 0.2336(8) Uiso 0.0179(13) 4 1 d . . .
S2 S -0.0120(5) 0.9233(4) 0.2165(8) Uiso 0.0067(10) 4 1 d . . .
S3 S 0.4777(7) 0.3947(4) 0.2802(7) Uiso 0.0148(14) 4 1 d . . .
P1 P 0.2979(6) 0.2466(4) 0.1659(6) Uiso 0.0024(10) 4 1 d . . .
Cr1 Cr 0.25 0.9229(4) 0 Uiso 0.0202(15) 2 1 d . . .
Ag1 Ag 0.75 0.4364(2) 0 Uiso 0.0336(8) 2 1 d . . .

loop_
_atom_type_symbol
_atom_type_scat_dispersion_real
_atom_type_scat_dispersion_imag
_atom_type_scat_source
Ag 0.1273 4.3227 'International Tables Vol C tables 4.2.6.8 and 6.1.1.1'
Cr -0.1450 2.4366 'International Tables Vol C tables 4.2.6.8 and 6.1.1.1'
P 0.2991 0.4404 'International Tables Vol C tables 4.2.6.8 and 6.1.1.1'
S 0.3357 0.5642 'International Tables Vol C tables 4.2.6.8 and 6.1.1.1'
